data_4021427
loop_
_publ_author_name
'Man Shing Wong'
'Ping Fang Xia'
'Pik Kwan Lo'
'Xiao Hua Sun'
'Wai Yeung Wong'
'Shaomin Shuang'

_publ_section_title
;
 Synthesis of Oligophenylene-Substituted Calix[4]crown-4s
 and Their Silver(I) Ion-Induced Nanocones Formation
;
_journal_name_full 'Journal of Organic Chemistry'
_journal_page_first 940
_journal_page_last 946
_journal_paper_doi 10.1021/jo051896z
_journal_volume 71
_journal_year 2006
_chemical_formula_sum 'C43 H53 O6'
_chemical_formula_weight 665.85
_chemical_name_systematic
; 
 ? 
;
_space_group_IT_number 34
_symmetry_cell_setting orthorhombic
_symmetry_space_group_name_Hall 'P 2 -2n'
_symmetry_space_group_name_H-M 'P n n 2'
_atom_sites_solution_hydrogens geom
_atom_sites_solution_primary direct
_atom_sites_solution_secondary difmap
_audit_creation_method SHELXL-97
_cell_angle_alpha 90.00
_cell_angle_beta 90.00
_cell_angle_gamma 90.00
_cell_formula_units_Z 4
_cell_length_a 18.6014(8)
_cell_length_b 19.2511(9)
_cell_length_c 10.3718(5)
_cell_measurement_temperature 273(2)
_cell_volume 3714.1(3)
_computing_data_reduction SAINT
_computing_structure_refinement 'SHELXL-97 (Sheldrick, 1997)'
_computing_structure_solution 'SHELXS-97 (Sheldrick, 1990)'
_diffrn_ambient_temperature 273(2)
_diffrn_measured_fraction_theta_full 0.982
_diffrn_measured_fraction_theta_max 0.982
_diffrn_measurement_device_type 'Smart CCD'
_diffrn_radiation_monochromator graphite
_diffrn_radiation_source 'fine-focus sealed tube'
_diffrn_radiation_type MoK\a
_diffrn_radiation_wavelength 0.71073
_diffrn_reflns_av_R_equivalents 0.0192
_diffrn_reflns_av_sigmaI/netI 0.0205
_diffrn_reflns_limit_h_max 22
_diffrn_reflns_limit_h_min -21
_diffrn_reflns_limit_k_max 22
_diffrn_reflns_limit_k_min -22
_diffrn_reflns_limit_l_max 12
_diffrn_reflns_limit_l_min -11
_diffrn_reflns_number 17807
_diffrn_reflns_theta_full 25.00
_diffrn_reflns_theta_max 25.00
_diffrn_reflns_theta_min 2.12
_exptl_absorpt_coefficient_mu 0.078
_exptl_absorpt_correction_T_max 1.0000
_exptl_absorpt_correction_T_min 0.9262
_exptl_absorpt_correction_type SADABS
_exptl_crystal_colour colorless
_exptl_crystal_density_diffrn 1.191
_exptl_crystal_density_method 'not measured'
_exptl_crystal_description block
_exptl_crystal_F_000 1436
_exptl_crystal_size_max 0.32
_exptl_crystal_size_mid 0.24
_exptl_crystal_size_min 0.20
_refine_diff_density_max 1.052
_refine_diff_density_min -0.298
_refine_diff_density_rms 0.060
_refine_ls_abs_structure_details 'Flack H D (1983), Acta Cryst. A39, 876-881'
_refine_ls_abs_structure_Flack 0.00
_refine_ls_extinction_method none
_refine_ls_goodness_of_fit_ref 1.022
_refine_ls_hydrogen_treatment mixed
_refine_ls_matrix_type full
_refine_ls_number_parameters 442
_refine_ls_number_reflns 5583
_refine_ls_number_restraints 1
_refine_ls_restrained_S_all 1.022
_refine_ls_R_factor_all 0.0750
_refine_ls_R_factor_gt 0.0627
_refine_ls_shift/su_max 0.005
_refine_ls_shift/su_mean 0.000
_refine_ls_structure_factor_coef Fsqd
_refine_ls_weighting_details 'calc w=1/[\s^2^(Fo^2^)+(0.1526P)^2^+0.0948P] where P=(Fo^2^+2Fc^2^)/3'
_refine_ls_weighting_scheme calc
_refine_ls_wR_factor_gt 0.1724
_refine_ls_wR_factor_ref 0.1911
_reflns_number_gt 4647
_reflns_number_total 5583
_reflns_threshold_expression >2sigma(I)
_cod_data_source_file jo051896zsi20050909_062219.cif
_cod_depositor_comments
;
The following automatic conversions were performed:
'_symmetry_cell_setting' value 'Orthorhombic' changed to 'orthorhombic'
according to '/home/saulius/struct/CIF-dictionaries/cif_core.dic'
dictionary named 'cif_core.dic' version 2.4.1 from 2010-06-29.

Automatic conversion script
Id: cif_fix_enum 1527 2010-12-29 10:47:43Z saulius 
;
_cod_database_code 4021427

loop_
_symmetry_equiv_pos_as_xyz
'x, y, z'
'-x, -y, z'
'x+1/2, -y+1/2, z+1/2'
'-x+1/2, y+1/2, z+1/2'

loop_
_atom_site_label
_atom_site_type_symbol
_atom_site_fract_x
_atom_site_fract_y
_atom_site_fract_z
_atom_site_U_iso_or_equiv
_atom_site_adp_type
_atom_site_occupancy
_atom_site_symmetry_multiplicity
_atom_site_calc_flag
_atom_site_refinement_flags
C1 C 0.18502(18) 0.14130(17) 0.5104(4) 0.0583(8) Uani 1 1 d .
C2 C 0.1800(2) 0.1593(2) 0.6389(4) 0.0668(9) Uani 1 1 d .
H2A H 0.2057 0.1340 0.6999 0.080 Uiso 1 1 calc R
C3 C 0.1374(2) 0.2144(3) 0.6785(4) 0.0757(10) Uani 1 1 d .
H3A H 0.1316 0.2239 0.7658 0.091 Uiso 1 1 calc R
C4 C 0.1037(2) 0.2551(2) 0.5872(4) 0.0698(10) Uani 1 1 d .
H4A H 0.0778 0.2939 0.6138 0.084 Uiso 1 1 calc R
C5 C 0.10741(17) 0.23983(17) 0.4570(4) 0.0564(8) Uani 1 1 d .
C6 C 0.14610(17) 0.18058(17) 0.4206(4) 0.0550(7) Uani 1 1 d .
C7 C 0.07303(17) 0.2876(2) 0.3585(4) 0.0657(9) Uani 1 1 d .
H7A H 0.0213 0.2883 0.3705 0.079 Uiso 1 1 calc R
H7B H 0.0831 0.2709 0.2721 0.079 Uiso 1 1 calc R
C8 C 0.10309(18) 0.36050(18) 0.3748(4) 0.0592(8) Uani 1 1 d .
C9 C 0.0662(2) 0.4117(2) 0.4435(4) 0.0728(10) Uani 1 1 d .
H9A H 0.0191 0.4037 0.4699 0.087 Uiso 1 1 calc R
C10 C 0.0985(2) 0.4731(2) 0.4720(4) 0.0739(11) Uani 1 1 d .
H10A H 0.0723 0.5075 0.5137 0.089 Uiso 1 1 calc R
C11 C 0.1700(2) 0.48543(18) 0.4400(4) 0.0693(10) Uani 1 1 d .
H11A H 0.1921 0.5267 0.4645 0.083 Uiso 1 1 calc R
C12 C 0.20788(19) 0.43580(16) 0.3713(4) 0.0554(7) Uani 1 1 d .
C13 C 0.17234(17) 0.37611(16) 0.3326(3) 0.0530(7) Uani 1 1 d .
C14 C 0.2882(2) 0.44316(17) 0.3497(4) 0.0604(8) Uani 1 1 d .
H14A H 0.3021 0.4916 0.3572 0.073 Uiso 1 1 calc R
H14B H 0.3006 0.4272 0.2639 0.073 Uiso 1 1 calc R
C15 C 0.32830(18) 0.39957(16) 0.4514(4) 0.0542(7) Uani 1 1 d .
C16 C 0.3123(2) 0.40641(19) 0.5801(4) 0.0650(9) Uani 1 1 d .
H16A H 0.2795 0.4402 0.6060 0.078 Uiso 1 1 calc R
C17 C 0.3443(2) 0.3636(2) 0.6734(4) 0.0707(10) Uani 1 1 d .
H17A H 0.3350 0.3702 0.7606 0.085 Uiso 1 1 calc R
C18 C 0.3894(2) 0.31185(19) 0.6332(4) 0.0618(8) Uani 1 1 d .
H18A H 0.4089 0.2819 0.6942 0.074 Uiso 1 1 calc R
C19 C 0.40720(17) 0.30251(16) 0.5040(4) 0.0533(7) Uani 1 1 d .
C20 C 0.37806(17) 0.34872(15) 0.4150(3) 0.0500(7) Uani 1 1 d .
C21 C 0.45206(18) 0.23984(18) 0.4648(4) 0.0593(8) Uani 1 1 d .
H21A H 0.4574 0.2390 0.3717 0.071 Uiso 1 1 calc R
H21B H 0.4996 0.2434 0.5026 0.071 Uiso 1 1 calc R
C22 C 0.41665(18) 0.17360(15) 0.5092(3) 0.0509(7) Uani 1 1 d .
C23 C 0.4471(2) 0.1314(2) 0.6058(4) 0.0643(9) Uani 1 1 d .
H23A H 0.4920 0.1429 0.6391 0.077 Uiso 1 1 calc R
C24 C 0.4124(3) 0.0741(2) 0.6518(4) 0.0708(11) Uani 1 1 d .
H24A H 0.4345 0.0461 0.7132 0.085 Uiso 1 1 calc R
C25 C 0.3447(2) 0.05780(17) 0.6073(4) 0.0660(9) Uani 1 1 d .
H25A H 0.3205 0.0200 0.6422 0.079 Uiso 1 1 calc R
C26 C 0.31174(19) 0.09724(15) 0.5101(4) 0.0556(7) Uani 1 1 d .
C27 C 0.35039(17) 0.15328(14) 0.4600(3) 0.0478(7) Uani 1 1 d .
C28 C 0.2348(2) 0.08340(16) 0.4695(4) 0.0654(9) Uani 1 1 d .
H28A H 0.2328 0.0784 0.3765 0.078 Uiso 1 1 calc R
H28B H 0.2186 0.0401 0.5076 0.078 Uiso 1 1 calc R
C29 C 0.0890(3) 0.1161(3) 0.2588(6) 0.1012(16) Uani 1 1 d .
H29A H 0.0435 0.1394 0.2739 0.121 Uiso 1 1 calc R
H29B H 0.0904 0.0741 0.3102 0.121 Uiso 1 1 calc R
C30 C 0.0983(7) 0.0977(6) 0.1057(10) 0.197(5) Uani 1 1 d .
H30A H 0.0903 0.1385 0.0527 0.237 Uiso 1 1 calc R
H30B H 0.1459 0.0794 0.0880 0.237 Uiso 1 1 calc R
C31 C 0.0399(7) 0.0420(6) 0.0809(17) 0.214(7) Uani 1 1 d .
H31A H 0.0404 0.0292 -0.0086 0.321 Uiso 1 1 calc R
H31B H -0.0064 0.0605 0.1028 0.321 Uiso 1 1 calc R
H31C H 0.0496 0.0018 0.1329 0.321 Uiso 1 1 calc R
C32 C 0.4581(2) 0.3858(2) 0.2522(5) 0.0745(10) Uani 1 1 d .
H32A H 0.5007 0.3681 0.2950 0.089 Uiso 1 1 calc R
H32B H 0.4501 0.4330 0.2818 0.089 Uiso 1 1 calc R
C33 C 0.4701(3) 0.3863(3) 0.1125(6) 0.0936(15) Uani 1 1 d .
H33A H 0.4740 0.3386 0.0833 0.112 Uiso 1 1 calc R
H33B H 0.5158 0.4087 0.0957 0.112 Uiso 1 1 calc R
C34 C 0.4138(4) 0.4216(4) 0.0341(6) 0.1088(17) Uani 1 1 d .
H34A H 0.4265 0.4191 -0.0555 0.163 Uiso 1 1 calc R
H34B H 0.4104 0.4694 0.0598 0.163 Uiso 1 1 calc R
H34C H 0.3684 0.3991 0.0474 0.163 Uiso 1 1 calc R
C35 C 0.1932(2) 0.3476(2) 0.1192(4) 0.0721(10) Uani 1 1 d .
H35A H 0.2249 0.3854 0.0946 0.086 Uiso 1 1 calc R
H35B H 0.1440 0.3638 0.1111 0.086 Uiso 1 1 calc R
C36 C 0.2045(2) 0.2882(2) 0.0317(5) 0.0752(11) Uani 1 1 d .
H36A H 0.1797 0.2479 0.0655 0.090 Uiso 1 1 calc R
H36B H 0.1841 0.2990 -0.0520 0.090 Uiso 1 1 calc R
C37 C 0.2898(2) 0.2183(2) -0.0726(4) 0.0714(10) Uani 1 1 d .
H37A H 0.2791 0.2346 -0.1590 0.086 Uiso 1 1 calc R
H37B H 0.2582 0.1796 -0.0536 0.086 Uiso 1 1 calc R
C38 C 0.3649(2) 0.1952(2) -0.0663(4) 0.0731(10) Uani 1 1 d .
H38A H 0.3767 0.1718 -0.1465 0.088 Uiso 1 1 calc R
H38B H 0.3955 0.2358 -0.0598 0.088 Uiso 1 1 calc R
C39 C 0.3853(2) 0.1822(2) 0.1622(4) 0.0669(9) Uani 1 1 d .
H39A H 0.3888 0.2322 0.1529 0.080 Uiso 1 1 calc R
H39B H 0.4277 0.1659 0.2075 0.080 Uiso 1 1 calc R
C40 C 0.3194(2) 0.1641(2) 0.2373(4) 0.0679(9) Uani 1 1 d .
H40A H 0.2773 0.1806 0.1912 0.081 Uiso 1 1 calc R
H40B H 0.3157 0.1139 0.2443 0.081 Uiso 1 1 calc R
C41 C 0.5410(3) 0.0024(3) 0.3126(6) 0.0980(16) Uani 1 1 d .
H41A H 0.5577 -0.0244 0.3858 0.118 Uiso 1 1 calc R
H41B H 0.5575 -0.0215 0.2359 0.118 Uiso 1 1 calc R
C42 C 0.5745(4) 0.0612(3) 0.3164(6) 0.114(2) Uani 1 1 d .
H42A H 0.5671 0.0822 0.4004 0.137 Uiso 1 1 calc R
H42B H 0.5538 0.0921 0.2525 0.137 Uiso 1 1 calc R
C43 C 0.6596(5) 0.0549(6) 0.2902(14) 0.186(4) Uani 1 1 d .
H43A H 0.6810 0.1002 0.2932 0.279 Uiso 1 1 calc R
H43B H 0.6675 0.0347 0.2067 0.279 Uiso 1 1 calc R
H43C H 0.6810 0.0259 0.3550 0.279 Uiso 1 1 calc R
O1 O 0.14771(12) 0.16083(12) 0.2920(2) 0.0594(6) Uani 1 1 d .
O2 O 0.39720(13) 0.34356(11) 0.2868(2) 0.0573(5) Uani 1 1 d .
O3 O 0.20700(12) 0.32854(11) 0.2514(2) 0.0550(6) Uani 1 1 d .
O4 O 0.27762(14) 0.27257(14) 0.0171(3) 0.0661(6) Uani 1 1 d .
O5 O 0.38119(18) 0.15004(14) 0.0371(3) 0.0792(8) Uani 1 1 d .
O6 O 0.31996(12) 0.19377(10) 0.3644(2) 0.0547(5) Uani 1 1 d .

loop_
_atom_site_aniso_label
_atom_site_aniso_U_11
_atom_site_aniso_U_22
_atom_site_aniso_U_33
_atom_site_aniso_U_23
_atom_site_aniso_U_13
_atom_site_aniso_U_12
C1 0.0565(18) 0.0595(17) 0.059(2) 0.0015(15) 0.0032(16) -0.0121(13)
C2 0.068(2) 0.073(2) 0.059(2) 0.0029(17) -0.0054(18) -0.0089(16)
C3 0.070(2) 0.100(3) 0.057(2) -0.008(2) 0.0043(19) -0.007(2)
C4 0.060(2) 0.081(2) 0.069(3) -0.0125(19) 0.0030(17) 0.0009(17)
C5 0.0454(16) 0.0627(17) 0.061(2) -0.0054(15) 0.0054(15) -0.0093(13)
C6 0.0477(16) 0.0616(16) 0.056(2) -0.0049(15) 0.0000(14) -0.0121(13)
C7 0.0391(15) 0.087(2) 0.071(2) -0.0035(19) -0.0029(16) -0.0008(15)
C8 0.0504(17) 0.0672(18) 0.060(2) -0.0012(16) 0.0000(15) 0.0155(14)
C9 0.061(2) 0.084(3) 0.074(3) 0.003(2) 0.0088(18) 0.0291(18)
C10 0.079(3) 0.073(2) 0.069(3) -0.0041(18) 0.000(2) 0.0368(19)
C11 0.087(3) 0.0554(18) 0.066(2) -0.0028(17) -0.006(2) 0.0191(17)
C12 0.0709(19) 0.0496(15) 0.0458(17) 0.0037(13) -0.0012(15) 0.0116(13)
C13 0.0525(17) 0.0541(16) 0.0526(19) -0.0010(13) 0.0010(14) 0.0166(13)
C14 0.069(2) 0.0528(16) 0.060(2) 0.0052(15) 0.0006(17) -0.0017(14)
C15 0.0582(17) 0.0471(14) 0.057(2) 0.0012(13) -0.0021(15) -0.0093(13)
C16 0.073(2) 0.0645(19) 0.058(2) -0.0097(17) -0.0023(18) 0.0054(16)
C17 0.088(3) 0.072(2) 0.052(2) -0.0047(17) -0.0005(19) 0.0000(19)
C18 0.069(2) 0.0681(19) 0.0480(19) 0.0060(15) -0.0066(16) -0.0029(15)
C19 0.0469(15) 0.0571(16) 0.0559(19) 0.0019(14) -0.0036(14) -0.0049(12)
C20 0.0511(16) 0.0509(15) 0.0481(18) -0.0009(13) -0.0016(14) -0.0122(12)
C21 0.0491(16) 0.0652(18) 0.064(2) 0.0038(15) 0.0027(16) -0.0017(14)
C22 0.0573(17) 0.0517(15) 0.0436(16) 0.0033(13) -0.0014(14) 0.0125(13)
C23 0.0623(19) 0.074(2) 0.056(2) 0.0010(17) -0.0099(17) 0.0195(16)
C24 0.092(3) 0.070(2) 0.051(2) 0.0155(16) -0.0026(19) 0.029(2)
C25 0.096(3) 0.0476(15) 0.055(2) 0.0118(14) 0.0047(19) 0.0069(16)
C26 0.071(2) 0.0423(14) 0.0538(18) 0.0039(14) 0.0013(16) 0.0056(13)
C27 0.0548(17) 0.0468(14) 0.0419(16) 0.0054(12) 0.0012(13) 0.0080(12)
C28 0.072(2) 0.0471(16) 0.077(3) 0.0047(15) 0.0042(19) -0.0056(14)
C29 0.098(3) 0.113(3) 0.092(4) -0.025(3) -0.006(3) -0.045(3)
C30 0.235(10) 0.213(9) 0.144(8) -0.007(7) -0.069(8) -0.135(9)
C31 0.219(11) 0.153(8) 0.270(16) -0.068(8) -0.115(11) 0.024(7)
C32 0.062(2) 0.089(3) 0.072(3) 0.010(2) 0.0090(19) -0.0137(18)
C33 0.079(3) 0.103(3) 0.098(4) 0.030(3) 0.021(3) -0.001(2)
C34 0.108(4) 0.127(4) 0.091(4) 0.023(3) 0.000(3) -0.007(3)
C35 0.075(2) 0.087(2) 0.054(2) -0.0029(18) -0.0009(18) 0.0244(19)
C36 0.066(2) 0.090(3) 0.069(3) -0.010(2) -0.0098(19) 0.0087(19)
C37 0.078(2) 0.085(2) 0.051(2) -0.0127(18) 0.0027(17) 0.0055(19)
C38 0.080(3) 0.083(2) 0.055(2) -0.0148(19) 0.0093(19) 0.0093(19)
C39 0.068(2) 0.072(2) 0.060(2) -0.0091(17) -0.0036(17) 0.0099(16)
C40 0.076(2) 0.074(2) 0.053(2) 0.0106(17) -0.0106(18) -0.0109(17)
C41 0.118(4) 0.095(3) 0.081(3) -0.016(3) -0.025(3) 0.045(3)
C42 0.167(6) 0.100(4) 0.076(3) 0.001(3) 0.018(4) 0.041(4)
C43 0.156(8) 0.200(9) 0.203(12) 0.041(9) 0.001(8) 0.000(7)
O1 0.0577(12) 0.0654(12) 0.0550(14) -0.0097(11) 0.0016(11) -0.0128(10)
O2 0.0626(13) 0.0605(12) 0.0489(13) 0.0007(10) 0.0036(11) -0.0067(10)
O3 0.0556(12) 0.0573(11) 0.0521(14) -0.0053(10) -0.0013(10) 0.0119(9)
O4 0.0716(15) 0.0779(14) 0.0489(13) -0.0069(12) -0.0007(12) 0.0145(12)
O5 0.105(2) 0.0655(15) 0.0671(18) -0.0074(13) 0.0046(15) 0.0193(14)
O6 0.0616(13) 0.0536(11) 0.0489(13) 0.0120(10) -0.0074(10) 0.0031(9)

loop_
_atom_type_symbol
_atom_type_description
_atom_type_scat_dispersion_real
_atom_type_scat_dispersion_imag
_atom_type_scat_source
C C 0.0033 0.0016 'International Tables Vol C Tables 4.2.6.8 and 6.1.1.4'
H H 0.0000 0.0000 'International Tables Vol C Tables 4.2.6.8 and 6.1.1.4'
O O 0.0106 0.0060 'International Tables Vol C Tables 4.2.6.8 and 6.1.1.4'

loop_
_geom_angle_atom_site_label_1
_geom_angle_atom_site_label_2
_geom_angle_atom_site_label_3
_geom_angle
_geom_angle_site_symmetry_3
C2 C1 C6 118.1(3) .
C2 C1 C28 119.9(4) .
C6 C1 C28 121.9(4) .
C1 C2 C3 121.1(4) .
C4 C3 C2 119.4(4) .
C3 C4 C5 121.7(4) .
C4 C5 C6 117.5(4) .
C4 C5 C7 120.5(3) .
C6 C5 C7 122.0(3) .
O1 C6 C1 118.7(3) .
O1 C6 C5 119.6(3) .
C1 C6 C5 121.7(3) .
C5 C7 C8 109.3(3) .
C13 C8 C9 117.6(3) .
C13 C8 C7 120.3(3) .
C9 C8 C7 121.8(3) .
C10 C9 C8 120.5(4) .
C9 C10 C11 121.3(3) .
C12 C11 C10 119.4(4) .
C13 C12 C11 118.6(3) .
C13 C12 C14 120.3(3) .
C11 C12 C14 120.8(3) .
C12 C13 C8 122.0(3) .
C12 C13 O3 119.8(3) .
C8 C13 O3 118.2(3) .
C12 C14 C15 109.0(3) .
C16 C15 C20 118.2(3) .
C16 C15 C14 120.5(3) .
C20 C15 C14 121.1(3) .
C15 C16 C17 121.4(3) .
C18 C17 C16 118.5(4) .
C17 C18 C19 122.3(4) .
C18 C19 C20 117.6(3) .
C18 C19 C21 119.4(3) .
C20 C19 C21 122.8(3) .
O2 C20 C19 119.5(3) .
O2 C20 C15 118.7(3) .
C19 C20 C15 121.7(3) .
C22 C21 C19 110.4(3) .
C27 C22 C23 117.1(3) .
C27 C22 C21 120.9(3) .
C23 C22 C21 122.0(3) .
C24 C23 C22 121.7(4) .
C23 C24 C25 120.0(3) .
C24 C25 C26 121.1(3) .
C27 C26 C25 117.4(3) .
C27 C26 C28 121.2(3) .
C25 C26 C28 121.2(3) .
O6 C27 C22 117.9(3) .
O6 C27 C26 119.4(3) .
C22 C27 C26 122.5(3) .
C1 C28 C26 111.8(3) .
O1 C29 C30 106.5(5) .
C31 C30 C29 103.8(10) .
O2 C32 C33 111.7(4) .
C32 C33 C34 115.8(5) .
O3 C35 C36 111.2(3) .
O4 C36 C35 111.9(4) .
O4 C37 C38 110.3(3) .
O5 C38 C37 115.1(4) .
O5 C39 C40 109.1(3) .
O6 C40 C39 112.3(3) .
C42 C41 C41 122.4(6) 2_655
C41 C42 C43 113.7(6) .
C6 O1 C29 112.3(3) .
C20 O2 C32 113.7(3) .
C13 O3 C35 108.8(2) .
C36 O4 C37 112.6(3) .
C38 O5 C39 115.6(3) .
C27 O6 C40 115.9(2) .

loop_
_geom_bond_atom_site_label_1
_geom_bond_atom_site_label_2
_geom_bond_distance
_geom_bond_site_symmetry_2
C1 C2 1.380(6) .
C1 C6 1.401(5) .
C1 C28 1.510(5) .
C2 C3 1.387(6) .
C3 C4 1.380(7) .
C4 C5 1.384(6) .
C5 C6 1.400(5) .
C5 C7 1.517(6) .
C6 O1 1.388(4) .
C7 C8 1.519(5) .
C8 C13 1.393(5) .
C8 C9 1.396(5) .
C9 C10 1.359(6) .
C10 C11 1.391(7) .
C11 C12 1.385(5) .
C12 C13 1.385(5) .
C12 C14 1.518(5) .
C13 O3 1.401(4) .
C14 C15 1.540(5) .
C15 C16 1.375(5) .
C15 C20 1.399(5) .
C16 C17 1.403(6) .
C17 C18 1.368(6) .
C18 C19 1.391(5) .
C19 C20 1.392(5) .
C19 C21 1.523(5) .
C20 O2 1.380(4) .
C21 C22 1.508(5) .
C22 C27 1.390(5) .
C22 C23 1.408(5) .
C23 C24 1.363(6) .
C24 C25 1.378(6) .
C25 C26 1.403(5) .
C26 C27 1.397(4) .
C26 C28 1.516(5) .
C27 O6 1.383(4) .
C29 O1 1.432(5) .
C29 C30 1.636(12) .
C30 C31 1.547(13) .
C32 O2 1.439(5) .
C32 C33 1.466(7) .
C33 C34 1.490(8) .
C35 O3 1.443(5) .
C35 C36 1.475(6) .
C36 O4 1.401(5) .
C37 O4 1.417(5) .
C37 C38 1.468(6) .
C38 O5 1.414(5) .
C39 O5 1.439(5) .
C39 C40 1.494(6) .
C40 O6 1.436(5) .
C41 C42 1.293(10) .
C41 C41 1.527(12) 2_655
C42 C43 1.610(13) .
